data_2104663
loop_
_publ_author_name
'Johnstone, Russell D. L.'
'Lennie, Alistair R.'
'Parsons, Simon'
'Pidcock, Elna'
'Warren, John E.'

_publ_section_title
;
 Comparison of the effects of pressure on three layered hydrates: a
 partially successful attempt to predict a high-pressure phase
 transition
;
_journal_issue 6
_journal_name_full 'Acta Crystallographica Section B'
_journal_page_first 731
_journal_page_last 748
_journal_paper_doi 10.1107/S0108768109039469
_journal_volume 65
_journal_year 2009
_chemical_formula_moiety 'C9 H13 N1 O6 S1'
_chemical_formula_sum 'C9 H13 N O6 S'
_chemical_formula_weight 263.27
_chemical_name_common 'S-4-Sulfo-L-Phenylalanine monohydrate'
_space_group_IT_number 4
_symmetry_cell_setting monoclinic
_symmetry_space_group_name_Hall 'P 2yb'
_symmetry_space_group_name_H-M 'P 1 21 1'
_atom_sites_solution_hydrogens geom
_atom_sites_solution_primary direct
_cell_angle_alpha 90
_cell_angle_beta 112.034(6)
_cell_angle_gamma 90
_cell_formula_units_Z 4
_cell_length_a 9.7046(5)
_cell_length_b 8.1477(3)
_cell_length_c 12.3071(13)
_cell_measurement_reflns_used 1330
_cell_measurement_temperature 293
_cell_measurement_theta_max 17
_cell_measurement_theta_min 2
_cell_volume 902.05(12)
_computing_cell_refinement 'Apex2 (Bruker AXS, 2006)'
_computing_data_collection 'Apex2 (Bruker AXS, 2006)'
_computing_data_reduction 'Apex2 (Bruker AXS, 2006)'
_computing_molecular_graphics 'CAMERON (Watkin et al., 1996)'
_computing_publication_material 'CRYSTALS (Betteridge et al., 2003)'
_computing_structure_refinement 'CRYSTALS (Betteridge et al., 2003)'
_computing_structure_solution 'Sir2004 (Burla et al., 2005)'
_diffrn_ambient_temperature 293
_diffrn_measured_fraction_theta_full 0.386
_diffrn_measured_fraction_theta_max 0.352
_diffrn_measurement_device 'Bruker Kappa Apex2'
_diffrn_measurement_device_type Area
_diffrn_measurement_method \w
_diffrn_radiation_monochromator silicon
_diffrn_radiation_type synchrotron
_diffrn_radiation_wavelength 0.47800
_diffrn_reflns_av_R_equivalents 0.0768
_diffrn_reflns_limit_h_max 8
_diffrn_reflns_limit_h_min -12
_diffrn_reflns_limit_k_max 10
_diffrn_reflns_limit_k_min 0
_diffrn_reflns_limit_l_max 12
_diffrn_reflns_limit_l_min 0
_diffrn_reflns_number 3530
_diffrn_reflns_reduction_process
;
 Scaled and merged with Sortav
 R.H. Blessing, (1987) Cryst. Rev. 1, 3-58
 R.H. Blessing, (1989) J. Appl. Cryst. 22, 396-397
;
_diffrn_reflns_theta_full 13.218
_diffrn_reflns_theta_max 17.392
_diffrn_reflns_theta_min 1.545
_diffrn_standards_number 0
_exptl_absorpt_coefficient_mu 0.381
_exptl_absorpt_correction_T_max 0.96
_exptl_absorpt_correction_T_min 0.70
_exptl_absorpt_correction_type multi-scan
_exptl_absorpt_process_details 'SADABS (Siemens, 1996)'
_exptl_crystal_colour colourless
_exptl_crystal_density_diffrn 1.938
_exptl_crystal_density_method 'not measured'
_exptl_crystal_description plate
_exptl_crystal_F_000 552
_exptl_crystal_size_max 0.20
_exptl_crystal_size_mid 0.20
_exptl_crystal_size_min 0.10
_refine_diff_density_max 0.27
_refine_diff_density_min -0.27
_refine_ls_extinction_method None
_refine_ls_goodness_of_fit_ref 0.9996
_refine_ls_hydrogen_treatment mixed
_refine_ls_matrix_type full
_refine_ls_number_parameters 163
_refine_ls_number_reflns 585
_refine_ls_number_restraints 463
_refine_ls_R_factor_all 0.0743
_refine_ls_R_factor_gt 0.0584
_refine_ls_shift/su_max 0.000069
_refine_ls_structure_factor_coef F
_refine_ls_weighting_details
;
 Method, part 1, Chebychev polynomial, (Watkin, 1994, Prince, 1982)
 [weight] = 1.0/[A~0~*T~0~(x)+A~1~*T~1~(x) ... +A~n-1~]*T~n-1~(x)]
 where A~i~ are the Chebychev coefficients listed below and x= Fcalc/Fmax
 Method = Robust Weighting (Prince, 1982)
 W = [weight] * [1-(deltaF/6*sigmaF)^2^]^2^
 A~i~ are:
 10.6 -7.68 5.41
;
_refine_ls_weighting_scheme calc
_refine_ls_wR_factor_all 0.0824
_refine_ls_wR_factor_gt 0.0639
_refine_ls_wR_factor_ref 0.0639
_reflns_number_gt 585
_reflns_number_total 698
_reflns_threshold_expression I>2.0\s(I)
_cod_data_source_file ws5073.cif
_cod_data_source_block SPMII5.8GPa
_cod_depositor_comments
;
The following automatic conversions were performed:
'_symmetry_cell_setting' value 'Monoclinic' changed to 'monoclinic'
according to '/home/saulius/struct/CIF-dictionaries/cif_core.dic'
dictionary named 'cif_core.dic' version 2.4.1 from 2010-06-29.

Automatic conversion script
Id: cif_fix_enum 1527 2010-12-29 10:47:43Z saulius 

The following automatic conversions were performed:

'_symmetry_cell_setting' value 'Monoclinic' changed to 'monoclinic'
according to /home/saulius/struct/CIF-dictionaries/cif_core.dic
dictionary named 'cif_core.dic' version 2.4.1 from 2010-06-29.

Automatic conversion script
Id: cif_fix_values 1715 2011-07-08 13:25:40Z adriana 
;
_cod_original_sg_symbol_H-M 'P 1 21 1 '
_cod_original_formula_sum 'C9 H13 N1 O6 S1'
_cod_database_code 2104663
_cod_database_fobs_code 2104663

loop_
_symmetry_equiv_pos_as_xyz
x,y,z
-x,y+1/2,-z

loop_
_atom_site_type_symbol
_atom_site_label
_atom_site_fract_x
_atom_site_fract_y
_atom_site_fract_z
_atom_site_U_iso_or_equiv
_atom_site_adp_type
_atom_site_occupancy
_atom_site_disorder_assembly
_atom_site_disorder_group
S S11 0.6727(3) -0.0017(2) 0.2172(4) 0.0180 Uani 1.0000 . .
N N11 1.0049(10) 0.1222(7) 0.9234(9) 0.0192(12) Uiso 1.0000 . .
O O11 1.0964(8) -0.1873(6) 0.9344(8) 0.0216(11) Uiso 1.0000 . .
O O21 1.0275(8) -0.2085(6) 0.7408(8) 0.0194(11) Uiso 1.0000 . .
O O31 0.7240(7) -0.1587(6) 0.1904(7) 0.0190(11) Uiso 1.0000 . .
O O41 0.7154(7) 0.1292(6) 0.1547(7) 0.0201(11) Uiso 1.0000 . .
O O51 0.5179(6) 0.0011(7) 0.1987(7) 0.0217(11) Uiso 1.0000 . .
C C11 1.0368(9) -0.1332(6) 0.8368(6) 0.0195(10) Uiso 1.0000 . .
C C21 0.9679(7) 0.0350(6) 0.8109(7) 0.0185(10) Uiso 1.0000 . .
C C31 1.0236(7) 0.1305(7) 0.7283(7) 0.0184(10) Uiso 1.0000 . .
C C41 0.9372(6) 0.0947(5) 0.6017(6) 0.0178(10) Uiso 1.0000 . .
C C51 0.8004(7) 0.1684(6) 0.5447(7) 0.0188(11) Uiso 1.0000 . .
C C61 0.7178(7) 0.1387(6) 0.4274(7) 0.0192(11) Uiso 1.0000 . .
C C71 0.7726(6) 0.0324(5) 0.3666(6) 0.0188(10) Uiso 1.0000 . .
C C81 0.9093(7) -0.0429(6) 0.4221(7) 0.0188(11) Uiso 1.0000 . .
C C91 0.9911(7) -0.0115(6) 0.5388(7) 0.0186(10) Uiso 1.0000 . .
H H11 1.056(5) -0.305(2) 0.763(2) 0.0730(15) Uiso 1.0000 . .
H H41 1.1053 0.1338 0.9582 0.0284 Uiso 1.0000 . .
H H51 0.9615 0.2231 0.9102 0.0284 Uiso 1.0000 . .
H H61 0.9710 0.0636 0.9712 0.0284 Uiso 1.0000 . .
H H71 0.8574 0.0233 0.7732 0.0221 Uiso 1.0000 . .
H H81 1.0160 0.2493 0.7418 0.0219 Uiso 1.0000 . .
H H91 1.1289 0.1012 0.7466 0.0219 Uiso 1.0000 . .
H H101 0.7623 0.2409 0.5870 0.0224 Uiso 1.0000 . .
H H111 0.6246 0.1911 0.3894 0.0229 Uiso 1.0000 . .
H H121 0.9467 -0.1161 0.3797 0.0224 Uiso 1.0000 . .
H H131 1.0849 -0.0631 0.5763 0.0223 Uiso 1.0000 . .
S S12 0.1857(3) 0.0220(2) 0.2265(4) 0.0191 Uani 1.0000 . .
N N12 0.6214(8) 0.1888(8) 0.9242(8) 0.0208(12) Uiso 1.0000 . .
O O12 0.5146(8) -0.1105(7) 0.9502(8) 0.0205(11) Uiso 1.0000 . .
O O22 0.3279(8) -0.0909(6) 0.7775(9) 0.0219(11) Uiso 1.0000 . .
O O32 0.2337(7) -0.1211(6) 0.1804(7) 0.0217(11) Uiso 1.0000 . .
O O42 0.2083(7) 0.1735(6) 0.1708(8) 0.0224(11) Uiso 1.0000 . .
O O52 0.0350(6) 0.0023(6) 0.2214(7) 0.0188(10) Uiso 1.0000 . .
C C12 0.4505(7) -0.0408(7) 0.8597(7) 0.0209(10) Uiso 1.0000 . .
C C22 0.5121(7) 0.1063(6) 0.8196(7) 0.0208(10) Uiso 1.0000 . .
C C32 0.5843(7) 0.0565(8) 0.7350(7) 0.0207(10) Uiso 1.0000 . .
C C42 0.4775(7) 0.0367(8) 0.6116(7) 0.0212(10) Uiso 1.0000 . .
C C52 0.3429(8) 0.1222(9) 0.5700(7) 0.0219(11) Uiso 1.0000 . .
C C62 0.2528(7) 0.1194(9) 0.4512(7) 0.0213(11) Uiso 1.0000 . .
C C72 0.3002(7) 0.0341(8) 0.3745(6) 0.0207(10) Uiso 1.0000 . .
C C82 0.4303(8) -0.0553(8) 0.4164(7) 0.0200(11) Uiso 1.0000 . .
C C92 0.5171(8) -0.0533(9) 0.5332(8) 0.0204(11) Uiso 1.0000 . .
H H12 0.302(4) -0.172(4) 0.807(2) 0.0731(15) Uiso 1.0000 . .
H H42 0.6977 0.1188 0.9612 0.0316 Uiso 1.0000 . .
H H52 0.6574 0.2802 0.9014 0.0316 Uiso 1.0000 . .
H H62 0.5761 0.2179 0.9741 0.0316 Uiso 1.0000 . .
H H72 0.4291 0.1844 0.7792 0.0252 Uiso 1.0000 . .
H H82 0.6575 0.1419 0.7364 0.0251 Uiso 1.0000 . .
H H92 0.6363 -0.0493 0.7617 0.0251 Uiso 1.0000 . .
H H102 0.3125 0.1827 0.6231 0.0264 Uiso 1.0000 . .
H H112 0.1602 0.1755 0.4234 0.0255 Uiso 1.0000 . .
H H122 0.4599 -0.1181 0.3638 0.0240 Uiso 1.0000 . .
H H132 0.6064 -0.1155 0.5609 0.0246 Uiso 1.0000 . .
O O61 0.6965(11) -0.3888(8) 0.0181(13) 0.0246(16) Uiso 1.0000 . .
H H21 0.684(6) -0.302(4) 0.050(3) 0.0730(11) Uiso 1.0000 . .
H H31 0.633(5) -0.385(3) -0.0505(19) 0.0730(11) Uiso 1.0000 . .
O O62 0.1732(11) 0.4320(7) 0.0045(13) 0.0231(15) Uiso 1.0000 . .
H H22 0.119(6) 0.430(4) -0.0670(19) 0.0730(11) Uiso 1.0000 . .
H H32 0.216(5) 0.340(3) 0.018(2) 0.0730(11) Uiso 1.0000 . .

loop_
_atom_site_aniso_label
_atom_site_aniso_U_11
_atom_site_aniso_U_22
_atom_site_aniso_U_33
_atom_site_aniso_U_12
_atom_site_aniso_U_13
_atom_site_aniso_U_23
S11 0.0178(13) 0.0165(9) 0.0203(17) -0.0007(10) 0.0078(13) -0.0003(12)
S12 0.0138(12) 0.0167(9) 0.0246(17) -0.0005(9) 0.0048(12) -0.0031(11)

loop_
_atom_type_symbol
_atom_type_scat_dispersion_real
_atom_type_scat_dispersion_imag
_atom_type_scat_source
C 0.0000 0.0010 'International Tables Vol C 4.2.6.8 and 6.1.1.4'
H 0.0000 0.0000 'International Tables Vol C 4.2.6.8 and 6.1.1.4'
N 0.0010 0.0010 'International Tables Vol C 4.2.6.8 and 6.1.1.4'
O 0.0030 0.0030 'International Tables Vol C 4.2.6.8 and 6.1.1.4'
S 0.0610 0.0550 'International Tables Vol C 4.2.6.8 and 6.1.1.4'

loop_
_geom_angle_atom_site_label_1
_geom_angle_atom_site_label_2
_geom_angle_atom_site_label_3
_geom_angle_site_symmetry_1
_geom_angle_site_symmetry_2
_geom_angle_site_symmetry_3
_geom_angle
_geom_angle_publ_flag
O31 S11 O41 . . . 109.5(3) yes
O31 S11 O51 . . . 113.9(3) yes
O41 S11 O51 . . . 113.0(3) yes
O31 S11 C71 . . . 106.0(3) yes
O41 S11 C71 . . . 106.4(3) yes
O51 S11 C71 . . . 107.4(3) yes
C21 N11 H41 . . . 109.4 no
C21 N11 H51 . . . 109.5 no
H41 N11 H51 . . . 109.5 no
C21 N11 H61 . . . 109.5 no
H41 N11 H61 . . . 109.5 no
H51 N11 H61 . . . 109.5 no
C11 O21 H11 . . . 104.2(15) no
O21 C11 O11 . . . 125.1(3) yes
O21 C11 C21 . . . 111.2(3) yes
O11 C11 C21 . . . 123.6(3) yes
C11 C21 N11 . . . 107.9(3) yes
C11 C21 C31 . . . 111.3(3) yes
N11 C21 C31 . . . 110.9(3) yes
C11 C21 H71 . . . 108.9 no
N11 C21 H71 . . . 108.8 no
C31 C21 H71 . . . 108.9 no
C21 C31 C41 . . . 113.2(3) yes
C21 C31 H81 . . . 108.6 no
C41 C31 H81 . . . 108.5 no
C21 C31 H91 . . . 108.6 no
C41 C31 H91 . . . 108.5 no
H81 C31 H91 . . . 109.5 no
C31 C41 C51 . . . 120.0(3) yes
C31 C41 C91 . . . 121.4(3) yes
C51 C41 C91 . . . 118.5(3) yes
C41 C51 C61 . . . 121.6(3) yes
C41 C51 H101 . . . 119.2 no
C61 C51 H101 . . . 119.2 no
C51 C61 C71 . . . 119.2(3) yes
C51 C61 H111 . . . 120.4 no
C71 C61 H111 . . . 120.4 no
S11 C71 C61 . . . 119.8(3) yes
S11 C71 C81 . . . 119.9(3) yes
C61 C71 C81 . . . 120.2(3) yes
C71 C81 C91 . . . 120.1(3) yes
C71 C81 H121 . . . 119.9 no
C91 C81 H121 . . . 119.9 no
C41 C91 C81 . . . 120.4(3) yes
C41 C91 H131 . . . 119.8 no
C81 C91 H131 . . . 119.8 no
O32 S12 O42 . . . 111.6(3) yes
O32 S12 O52 . . . 111.2(3) yes
O42 S12 O52 . . . 113.4(3) yes
O32 S12 C72 . . . 106.4(3) yes
O42 S12 C72 . . . 107.0(3) yes
O52 S12 C72 . . . 106.7(3) yes
C22 N12 H42 . . . 109.4 no
C22 N12 H52 . . . 109.5 no
H42 N12 H52 . . . 109.5 no
C22 N12 H62 . . . 109.5 no
H42 N12 H62 . . . 109.5 no
H52 N12 H62 . . . 109.5 no
C12 O22 H12 . . . 104.1(15) no
O22 C12 O12 . . . 125.3(3) yes
O22 C12 C22 . . . 110.8(3) yes
O12 C12 C22 . . . 123.6(3) yes
C12 C22 N12 . . . 108.6(3) yes
C12 C22 C32 . . . 110.9(3) yes
N12 C22 C32 . . . 110.7(3) yes
C12 C22 H72 . . . 109.0 no
N12 C22 H72 . . . 108.8 no
C32 C22 H72 . . . 108.9 no
C22 C32 C42 . . . 113.9(3) yes
C22 C32 H82 . . . 108.3 no
C42 C32 H82 . . . 108.3 no
C22 C32 H92 . . . 108.4 no
C42 C32 H92 . . . 108.4 no
H82 C32 H92 . . . 109.5 no
C32 C42 C52 . . . 121.1(3) yes
C32 C42 C92 . . . 120.0(3) yes
C52 C42 C92 . . . 118.5(3) yes
C42 C52 C62 . . . 120.6(3) yes
C42 C52 H102 . . . 119.7 no
C62 C52 H102 . . . 119.7 no
C52 C62 C72 . . . 119.1(3) yes
C52 C62 H112 . . . 120.4 no
C72 C62 H112 . . . 120.5 no
S12 C72 C62 . . . 119.8(3) yes
S12 C72 C82 . . . 119.7(3) yes
C62 C72 C82 . . . 120.2(3) yes
C72 C82 C92 . . . 120.2(3) yes
C72 C82 H122 . . . 119.9 no
C92 C82 H122 . . . 119.9 no
C42 C92 C82 . . . 121.3(3) yes
C42 C92 H132 . . . 119.4 no
C82 C92 H132 . . . 119.3 no
H21 O61 H31 . . . 104.998(8) no
H22 O62 H32 . . . 104.995(5) no

loop_
_geom_bond_atom_site_label_1
_geom_bond_atom_site_label_2
_geom_bond_site_symmetry_1
_geom_bond_site_symmetry_2
_geom_bond_distance
_geom_bond_publ_flag
S11 O31 . . 1.454(5) yes
S11 O41 . . 1.463(5) yes
S11 O51 . . 1.432(5) yes
S11 C71 . . 1.749(6) yes
N11 C21 . . 1.476(7) yes
N11 H41 . . 0.910 no
N11 H51 . . 0.910 no
N11 H61 . . 0.910 no
O11 C11 . . 1.204(7) yes
O21 C11 . . 1.304(6) yes
O21 H11 . . 0.841(8) no
C11 C21 . . 1.506(5) yes
C21 C31 . . 1.530(6) yes
C21 H71 . . 1.000 no
C31 C41 . . 1.495(7) yes
C31 H81 . . 0.990 no
C31 H91 . . 0.990 no
C41 C51 . . 1.384(6) yes
C41 C91 . . 1.389(6) yes
C51 C61 . . 1.384(7) yes
C51 H101 . . 0.950 no
C61 C71 . . 1.375(6) yes
C61 H111 . . 0.950 no
C71 C81 . . 1.387(6) yes
C81 C91 . . 1.379(7) yes
C81 H121 . . 0.950 no
C91 H131 . . 0.950 no
S12 O32 . . 1.447(5) yes
S12 O42 . . 1.467(5) yes
S12 O52 . . 1.450(5) yes
S12 C72 . . 1.745(6) yes
N12 C22 . . 1.487(7) yes
N12 H42 . . 0.910 no
N12 H52 . . 0.910 no
N12 H62 . . 0.910 no
O12 C12 . . 1.196(7) yes
O22 C12 . . 1.305(7) yes
O22 H12 . . 0.841(8) no
C12 C22 . . 1.503(5) yes
C22 C32 . . 1.512(6) yes
C22 H72 . . 1.000 no
C32 C42 . . 1.492(7) yes
C32 H82 . . 0.990 no
C32 H92 . . 0.990 no
C42 C52 . . 1.397(6) yes
C42 C92 . . 1.377(6) yes
C52 C62 . . 1.394(7) yes
C52 H102 . . 0.950 no
C62 C72 . . 1.382(6) yes
C62 H112 . . 0.950 no
C72 C82 . . 1.379(6) yes
C82 C92 . . 1.367(7) yes
C82 H122 . . 0.950 no
C92 H132 . . 0.950 no
O61 H21 . . 0.84031(6) no
O61 H31 . . 0.84001(9) no
O62 H22 . . 0.84003(9) no
O62 H32 . . 0.840 no
